data_1525669
loop_
_publ_author_name
'Bennazha, J.'
'Erragh, F.'
'Holt, E. M.'
'Boukhari, A.'

_publ_section_title
;
 Identification of a new family of diphosphate compounds, A(I)2 B(II)3
 (P~2~O~7~)~2~: structures of Ag~2~Co~3~(P~2~O~7~)~2~, Ag~2~Mn~3~(P~2~O~7~)~2~,
 and Na~2~Cd~3~(P~2~O7)~2~
;
_journal_issue 11
_journal_name_full 'Journal of Chemical Crystallography'
_journal_page_first 705
_journal_page_last 716
_journal_paper_doi 10.1023/A:1012294026877
_journal_volume 30
_journal_year 2000
_chemical_formula_sum 'Cd3 Na2 O14 P4'
_chemical_name_systematic 'Na2 Cd3 (P2 O7)2'
_space_group_IT_number 2
_symmetry_space_group_name_Hall '-P 1'
_symmetry_space_group_name_H-M 'P -1'
_cell_angle_alpha 76.98
_cell_angle_beta 82.5
_cell_angle_gamma 67.78
_cell_formula_units_Z 1
_cell_length_a 5.67
_cell_length_b 7.08
_cell_length_c 7.9
_cell_volume 285.675
_citation_journal_id_ASTM JCCYEV
_cod_data_source_file Bennazha_JCCYEV_2000_1480.cif
_cod_data_source_block Cd3Na2O14P4
_cod_original_cell_volume 285.6745
_cod_database_code 1525669

loop_
_symmetry_equiv_pos_as_xyz
x,y,z
-x,-y,-z

loop_
_atom_site_label
_atom_site_type_symbol
_atom_site_fract_x
_atom_site_fract_y
_atom_site_fract_z
_atom_site_occupancy
_atom_site_U_iso_or_equiv
Cd2 Cd+2 0.81314 0.46105 0.69202 1 0.0
O1 O-2 0.3143 0.3036 0.1182 1 0.0
Na1 Na+1 0.4125 -0.004 0.3185 1 0.0
O6 O-2 0.4523 0.731 0.5721 1 0.0
Cd1 Cd+2 0 0 0 1 0.0
O7 O-2 0.0518 0.658 0.5622 1 0.0
O4 O-2 0.2551 0.5716 0.88507 1 0.0
O2 O-2 0.6282 0.2368 0.8578 1 0.0
P2 P+5 0.1987 0.73339 0.66548 1 0.0
P1 P+5 0.347 0.32727 -0.07605 1 0.0
O5 O-2 0.0417 0.9378 0.7215 1 0.0
O3 O-2 0.1849 0.2388 0.8447 1 0.0
